data_1506719
loop_
_publ_author_name
'Tilly, David P.'
'Williams, Craig M.'
'Bernhardt, Paul V.'

_publ_section_title
;
 Construction of the cyclovibsanin core via a biogenetically modeled
 approach.
;
_journal_issue 23
_journal_name_full 'Organic letters'
_journal_page_first 5155
_journal_page_last 5157
_journal_paper_doi 10.1021/ol051897d
_journal_volume 7
_journal_year 2005
_chemical_compound_source 'synthesis as described'
_chemical_formula_moiety 'C15 H24 O2'
_chemical_formula_sum 'C15 H24 O2'
_chemical_formula_weight 236.34
_chemical_name_systematic
;
 ?
;
_space_group_IT_number 14
_symmetry_cell_setting monoclinic
_symmetry_Int_Tables_number 14
_symmetry_space_group_name_Hall '-P 2ybc'
_symmetry_space_group_name_H-M 'P 1 21/c 1'
_atom_sites_solution_hydrogens geom
_atom_sites_solution_primary direct
_atom_sites_solution_secondary difmap
_audit_conform_dict_location ftp://ftp.iucr.org/pub/cif_core.dic
_audit_conform_dict_name cif_core.dic
_audit_conform_dict_version 2.2
_audit_creation_date 2005-06-17T22:25:30-00:00
_audit_creation_method 'WinGX routine CIF_UPDATE'
_cell_angle_alpha 90
_cell_angle_beta 94.440(10)
_cell_angle_gamma 90
_cell_formula_units_Z 8
_cell_length_a 11.611(2)
_cell_length_b 10.747(2)
_cell_length_c 20.951(2)
_cell_measurement_reflns_used 24
_cell_measurement_temperature 203(2)
_cell_measurement_theta_max 15.949
_cell_measurement_theta_min 9.777
_cell_measurement_wavelength 0.71073
_cell_volume 2606.5(7)
_computing_cell_refinement 'CAD4 Express (Enraf Nonius, 1994)'
_computing_data_collection 'CAD4 Express (Enraf Nonius, 1994)'
_computing_data_reduction 'XCAD4 (Harms & Wocadlo, 1995)'
_computing_molecular_graphics 'Ortep-3 for Windows (Farrugia, 1997)'
_computing_publication_material 'WinGX publication routines (Farrugia, 1999)'
_computing_structure_refinement 'SHELXL-97 (Sheldrick, 1997)'
_computing_structure_solution 'SHELXS-97 (Sheldrick, 1997)'
_diffrn_ambient_temperature 203(2)
_diffrn_detector 'scintillation LiI'
_diffrn_detector_dtime 1.195
_diffrn_measured_fraction_theta_full 0.993
_diffrn_measured_fraction_theta_max 0.993
_diffrn_measurement_device '\k-geometry diffractometer'
_diffrn_measurement_device_type 'Enraf Nonius CAD4'
_diffrn_measurement_method 'non-profiled omega/2theta scans'
_diffrn_orient_matrix_type
;
  x-axis points to radiation source
  the matrix is specified in reciprocal space
;
_diffrn_orient_matrix_UB_11 0.027343
_diffrn_orient_matrix_UB_12 0.082119
_diffrn_orient_matrix_UB_13 -0.015376
_diffrn_orient_matrix_UB_21 -0.026986
_diffrn_orient_matrix_UB_22 0.041177
_diffrn_orient_matrix_UB_23 0.038955
_diffrn_orient_matrix_UB_31 0.077368
_diffrn_orient_matrix_UB_32 -0.014654
_diffrn_orient_matrix_UB_33 0.023195
_diffrn_radiation_monochromator graphite
_diffrn_radiation_probe x-ray
_diffrn_radiation_type MoK\a
_diffrn_radiation_wavelength 0.71073
_diffrn_reflns_av_R_equivalents 0.0279
_diffrn_reflns_av_unetI/netI 0.1073
_diffrn_reflns_limit_h_max 13
_diffrn_reflns_limit_h_min 0
_diffrn_reflns_limit_k_max 12
_diffrn_reflns_limit_k_min 0
_diffrn_reflns_limit_l_max 24
_diffrn_reflns_limit_l_min -24
_diffrn_reflns_number 4809
_diffrn_reflns_theta_full 24.98
_diffrn_reflns_theta_max 24.98
_diffrn_reflns_theta_min 1.76
_diffrn_source 'Enraf Nonius FR590'
_diffrn_standards_decay_% 3
_diffrn_standards_interval_time 120
_diffrn_standards_number 3
_exptl_absorpt_coefficient_mu 0.077
_exptl_absorpt_correction_T_max 0.9892
_exptl_absorpt_correction_T_min 0.9683
_exptl_absorpt_correction_type psi-scan
_exptl_absorpt_process_details
;
North A.C.T., Phillips D.C. & Mathews F.S. (1968) Acta. Cryst. A24, 351
        Number of psi-scan sets used was   2
        Theta correction was applied.
        Averaged transmission function was used.
        No Fourier smoothing was applied.
;
_exptl_crystal_colour colourless
_exptl_crystal_density_diffrn 1.205
_exptl_crystal_density_method 'not measured'
_exptl_crystal_description prism
_exptl_crystal_F_000 1040
_exptl_crystal_size_max 0.23
_exptl_crystal_size_mid 0.13
_exptl_crystal_size_min 0.13
_refine_diff_density_max 0.196
_refine_diff_density_min -0.248
_refine_diff_density_rms 0.054
_refine_ls_extinction_method none
_refine_ls_goodness_of_fit_ref 0.968
_refine_ls_hydrogen_treatment constr
_refine_ls_matrix_type full
_refine_ls_number_parameters 313
_refine_ls_number_reflns 4543
_refine_ls_number_restraints 0
_refine_ls_restrained_S_all 0.968
_refine_ls_R_factor_all 0.1787
_refine_ls_R_factor_gt 0.0538
_refine_ls_shift/su_max 0
_refine_ls_shift/su_mean 0
_refine_ls_structure_factor_coef Fsqd
_refine_ls_weighting_details 'calc w=1/[\s^2^(Fo^2^)+(0.0656P)^2^+0.0000P] where P=(Fo^2^+2Fc^2^)/3'
_refine_ls_weighting_scheme calc
_refine_ls_wR_factor_gt 0.1198
_refine_ls_wR_factor_ref 0.1636
_reflns_number_gt 1861
_reflns_number_total 4543
_reflns_threshold_expression >2sigma(I)
_cod_data_source_file ol051897dsi20050807_085339.cif
_cod_data_source_block dt1490
_cod_database_code 1506719
_exptl_absorpt_factor_mur 0.01
_exptl_absorpt_correction_t_ave 0.9785
_diffrn_standards_decay_corr_max 1.272
_diffrn_standards_decay_corr_min 0.915

loop_
_symmetry_equiv_pos_as_xyz
'x, y, z'
'-x, y+1/2, -z+1/2'
'-x, -y, -z'
'x, -y-1/2, z-1/2'

loop_
_atom_site_label
_atom_site_type_symbol
_atom_site_fract_x
_atom_site_fract_y
_atom_site_fract_z
_atom_site_U_iso_or_equiv
_atom_site_adp_type
_atom_site_occupancy
_atom_site_symmetry_multiplicity
_atom_site_calc_flag
_atom_site_refinement_flags
C1A C 0.3127(3) 0.3552(4) 0.78742(16) 0.0338(9) Uani 1 1 d .
C1B C 0.8209(3) 0.2434(4) 0.79596(17) 0.0340(9) Uani 1 1 d .
C2A C 0.4266(3) 0.2838(3) 0.79452(15) 0.0302(9) Uani 1 1 d .
H2A H 0.4786 0.3255 0.7666 0.036 Uiso 1 1 calc R
C2B C 0.9348(3) 0.3120(3) 0.80315(16) 0.0320(9) Uani 1 1 d .
H2B H 0.9897 0.2624 0.7806 0.038 Uiso 1 1 calc R
C3A C 0.4862(3) 0.2905(3) 0.86304(15) 0.0279(9) Uani 1 1 d .
H3A H 0.5648 0.2578 0.862 0.033 Uiso 1 1 calc R
C3B C 0.9840(3) 0.3205(3) 0.87313(16) 0.0304(9) Uani 1 1 d .
H3B H 1.0635 0.3514 0.8734 0.037 Uiso 1 1 calc R
C4A C 0.4944(3) 0.4262(3) 0.88441(17) 0.0298(9) Uani 1 1 d .
H4A1 H 0.5381 0.4313 0.9257 0.036 Uiso 1 1 calc R
H4A2 H 0.5353 0.4737 0.8539 0.036 Uiso 1 1 calc R
C4B C 0.9880(3) 0.1909(3) 0.90368(18) 0.0377(10) Uani 1 1 d .
H4B1 H 1.0339 0.1358 0.8791 0.045 Uiso 1 1 calc R
H4B2 H 1.0248 0.1961 0.9468 0.045 Uiso 1 1 calc R
C5A C 0.3753(3) 0.4823(3) 0.88943(16) 0.0322(9) Uani 1 1 d .
C5B C 0.8665(3) 0.1373(3) 0.90600(17) 0.0341(9) Uani 1 1 d .
C6A C 0.3079(3) 0.4759(3) 0.82248(16) 0.0358(9) Uani 1 1 d .
H6A1 H 0.2275 0.4949 0.8276 0.043 Uiso 1 1 calc R
H6A2 H 0.3374 0.5406 0.7959 0.043 Uiso 1 1 calc R
C6B C 0.8099(3) 0.1296(3) 0.83717(16) 0.0342(9) Uani 1 1 d .
H6B1 H 0.8434 0.0596 0.816 0.041 Uiso 1 1 calc R
H6B2 H 0.7284 0.112 0.8394 0.041 Uiso 1 1 calc R
C7A C 0.4223(3) 0.2109(3) 0.90947(16) 0.0287(9) Uani 1 1 d .
H7A H 0.4703 0.21 0.9501 0.034 Uiso 1 1 calc R
C7B C 0.9153(3) 0.4120(3) 0.91174(16) 0.0276(8) Uani 1 1 d .
H7B H 0.9578 0.4215 0.9537 0.033 Uiso 1 1 calc R
C8A C 0.3066(3) 0.2683(3) 0.92355(16) 0.0310(9) Uani 1 1 d .
H8A1 H 0.2776 0.2255 0.9598 0.037 Uiso 1 1 calc R
H8A2 H 0.2516 0.2553 0.8869 0.037 Uiso 1 1 calc R
C8B C 0.7953(3) 0.3596(3) 0.92352(16) 0.0307(9) Uani 1 1 d .
H8B1 H 0.7611 0.4109 0.9551 0.037 Uiso 1 1 calc R
H8B2 H 0.7459 0.3645 0.8841 0.037 Uiso 1 1 calc R
C9A C 0.3140(3) 0.4075(3) 0.93828(17) 0.0342(9) Uani 1 1 d .
H9A1 H 0.2364 0.44 0.9402 0.041 Uiso 1 1 calc R
H9A2 H 0.3544 0.419 0.9801 0.041 Uiso 1 1 calc R
C9B C 0.7993(3) 0.2250(3) 0.94673(16) 0.0347(9) Uani 1 1 d .
H9B1 H 0.7208 0.1944 0.9474 0.042 Uiso 1 1 calc R
H9B2 H 0.8341 0.2232 0.9903 0.042 Uiso 1 1 calc R
C10A C 0.4125(3) 0.0755(3) 0.88643(17) 0.0303(9) Uani 1 1 d .
C10B C 0.9098(3) 0.5407(3) 0.88039(17) 0.0310(9) Uani 1 1 d .
C11A C 0.3564(3) 0.0688(3) 0.81824(16) 0.0365(10) Uani 1 1 d .
H11A H 0.3576 -0.0168 0.8036 0.044 Uiso 1 1 calc R
H11B H 0.2763 0.0943 0.8183 0.044 Uiso 1 1 calc R
C11B C 0.8652(3) 0.5319(3) 0.81024(16) 0.0353(9) Uani 1 1 d .
H11C H 0.7844 0.508 0.8078 0.042 Uiso 1 1 calc R
H11D H 0.8698 0.6136 0.7909 0.042 Uiso 1 1 calc R
C12A C 0.4167(3) 0.1504(3) 0.77173(16) 0.0369(10) Uani 1 1 d .
H12A H 0.4933 0.1176 0.7668 0.044 Uiso 1 1 calc R
H12B H 0.3737 0.148 0.7302 0.044 Uiso 1 1 calc R
C12B C 0.9307(3) 0.4399(3) 0.77189(16) 0.0388(10) Uani 1 1 d .
H12C H 1.0088 0.4698 0.7686 0.047 Uiso 1 1 calc R
H12D H 0.8935 0.4335 0.7289 0.047 Uiso 1 1 calc R
C13A C 0.3849(4) 0.6180(3) 0.91097(19) 0.0475(11) Uani 1 1 d .
H13A H 0.3094 0.6495 0.9177 0.071 Uiso 1 1 calc R
H13B H 0.418 0.6665 0.8786 0.071 Uiso 1 1 calc R
H13C H 0.4332 0.6232 0.9502 0.071 Uiso 1 1 calc R
C13B C 0.8699(3) 0.0078(3) 0.9353(2) 0.0507(12) Uani 1 1 d .
H13D H 0.9018 0.0124 0.9789 0.076 Uiso 1 1 calc R
H13E H 0.917 -0.0455 0.9114 0.076 Uiso 1 1 calc R
H13F H 0.7929 -0.0252 0.9342 0.076 Uiso 1 1 calc R
C14A C 0.3472(3) -0.0052(3) 0.93175(19) 0.0438(11) Uani 1 1 d .
H14A H 0.3461 -0.0898 0.9171 0.066 Uiso 1 1 calc R
H14B H 0.2694 0.0247 0.9325 0.066 Uiso 1 1 calc R
H14C H 0.3851 -0.001 0.9741 0.066 Uiso 1 1 calc R
C14B C 0.8370(3) 0.6318(3) 0.91594(18) 0.0428(10) Uani 1 1 d .
H14D H 0.869 0.6399 0.9594 0.064 Uiso 1 1 calc R
H14E H 0.7592 0.6015 0.9155 0.064 Uiso 1 1 calc R
H14F H 0.8371 0.7116 0.8953 0.064 Uiso 1 1 calc R
C15A C 0.5530(3) -0.0927(3) 0.87677(19) 0.0449(11) Uani 1 1 d .
H15A H 0.5447 -0.1387 0.9154 0.067 Uiso 1 1 calc R
H15B H 0.6298 -0.1036 0.8637 0.067 Uiso 1 1 calc R
H15C H 0.498 -0.1224 0.8437 0.067 Uiso 1 1 calc R
C15B C 1.0525(3) 0.7032(4) 0.86613(18) 0.0474(11) Uani 1 1 d .
H15D H 1.0026 0.7229 0.8288 0.071 Uiso 1 1 calc R
H15E H 1.1316 0.7096 0.8561 0.071 Uiso 1 1 calc R
H15F H 1.0387 0.7605 0.8999 0.071 Uiso 1 1 calc R
O1A O 0.2318(2) 0.3202(2) 0.75151(12) 0.0489(8) Uani 1 1 d .
O1B O 0.7421(2) 0.2736(2) 0.75685(12) 0.0473(7) Uani 1 1 d .
O2A O 0.5330(2) 0.0356(2) 0.88792(12) 0.0362(6) Uani 1 1 d .
O2B O 1.0300(2) 0.5808(2) 0.88611(12) 0.0370(6) Uani 1 1 d .

loop_
_atom_site_aniso_label
_atom_site_aniso_U_11
_atom_site_aniso_U_22
_atom_site_aniso_U_33
_atom_site_aniso_U_23
_atom_site_aniso_U_13
_atom_site_aniso_U_12
C1A 0.036(2) 0.038(2) 0.026(2) 0.0036(18) -0.0020(17) -0.006(2)
C1B 0.037(2) 0.035(2) 0.030(2) -0.0087(18) 0.0042(18) 0.0053(19)
C2A 0.031(2) 0.036(2) 0.0240(19) -0.0005(17) 0.0057(15) -0.0066(18)
C2B 0.028(2) 0.034(2) 0.035(2) -0.0042(18) 0.0100(16) 0.0038(18)
C3A 0.0208(19) 0.029(2) 0.034(2) -0.0018(17) 0.0025(16) -0.0021(16)
C3B 0.0189(19) 0.032(2) 0.040(2) 0.0064(18) 0.0009(16) 0.0003(17)
C4A 0.0233(19) 0.033(2) 0.033(2) 0.0012(17) 0.0000(16) -0.0038(17)
C4B 0.026(2) 0.035(2) 0.051(2) 0.0029(19) -0.0061(18) 0.0057(18)
C5A 0.030(2) 0.029(2) 0.038(2) -0.0044(17) 0.0000(17) -0.0019(18)
C5B 0.025(2) 0.037(2) 0.039(2) 0.0067(19) -0.0031(17) -0.0017(18)
C6A 0.031(2) 0.037(2) 0.039(2) 0.0058(19) -0.0014(17) 0.0013(18)
C6B 0.026(2) 0.032(2) 0.045(2) -0.0057(19) 0.0025(17) 0.0012(18)
C7A 0.0235(19) 0.032(2) 0.030(2) -0.0013(17) -0.0018(16) 0.0007(17)
C7B 0.0249(19) 0.033(2) 0.0247(19) 0.0004(17) -0.0022(15) 0.0004(18)
C8A 0.028(2) 0.038(2) 0.028(2) 0.0018(17) 0.0046(16) -0.0002(18)
C8B 0.027(2) 0.036(2) 0.030(2) -0.0039(18) 0.0030(15) -0.0012(18)
C9A 0.031(2) 0.037(2) 0.034(2) -0.0044(18) 0.0032(17) 0.0005(19)
C9B 0.032(2) 0.040(2) 0.032(2) 0.0060(18) -0.0001(17) -0.0071(19)
C10A 0.027(2) 0.028(2) 0.036(2) -0.0005(17) 0.0013(17) 0.0017(17)
C10B 0.0238(19) 0.032(2) 0.038(2) 0.0010(18) 0.0035(16) 0.0012(17)
C11A 0.032(2) 0.032(2) 0.044(2) -0.0106(19) -0.0050(18) -0.0004(18)
C11B 0.034(2) 0.037(2) 0.034(2) 0.0065(18) -0.0022(17) 0.0012(19)
C12A 0.034(2) 0.047(3) 0.030(2) -0.0117(19) -0.0003(17) 0.000(2)
C12B 0.035(2) 0.049(3) 0.032(2) 0.0009(19) 0.0022(18) 0.001(2)
C13A 0.053(3) 0.035(2) 0.053(3) -0.006(2) -0.008(2) 0.003(2)
C13B 0.045(3) 0.039(3) 0.067(3) 0.014(2) -0.006(2) -0.001(2)
C14A 0.040(2) 0.037(2) 0.055(3) 0.001(2) 0.007(2) -0.005(2)
C14B 0.046(2) 0.033(2) 0.050(3) -0.005(2) 0.013(2) 0.002(2)
C15A 0.048(3) 0.034(2) 0.052(3) -0.009(2) 0.000(2) 0.000(2)
C15B 0.040(2) 0.049(3) 0.052(3) 0.006(2) -0.003(2) -0.011(2)
O1A 0.0446(17) 0.0497(18) 0.0493(18) -0.0100(14) -0.0165(14) 0.0018(14)
O1B 0.0474(17) 0.0507(18) 0.0410(16) -0.0019(14) -0.0138(14) -0.0017(15)
O2A 0.0281(14) 0.0300(15) 0.0499(16) -0.0025(13) -0.0015(12) 0.0020(12)
O2B 0.0269(14) 0.0308(15) 0.0525(16) 0.0046(13) -0.0018(12) -0.0037(12)

loop_
_atom_type_symbol
_atom_type_description
_atom_type_scat_dispersion_real
_atom_type_scat_dispersion_imag
_atom_type_scat_source
C C 0.0033 0.0016 'International Tables Vol C Tables 4.2.6.8 and 6.1.1.4'
H H 0 0 'International Tables Vol C Tables 4.2.6.8 and 6.1.1.4'
O O 0.0106 0.006 'International Tables Vol C Tables 4.2.6.8 and 6.1.1.4'

loop_
_geom_angle_atom_site_label_1
_geom_angle_atom_site_label_2
_geom_angle_atom_site_label_3
_geom_angle
O1A C1A C6A 121.1(3)
O1A C1A C2A 121.8(3)
C6A C1A C2A 117.0(3)
O1B C1B C6B 120.4(3)
O1B C1B C2B 122.7(3)
C6B C1B C2B 116.8(3)
C12A C2A C1A 113.7(3)
C12A C2A C3A 110.8(3)
C1A C2A C3A 112.9(3)
C1B C2B C12B 113.6(3)
C1B C2B C3B 112.5(3)
C12B C2B C3B 110.7(3)
C4A C3A C7A 111.7(3)
C4A C3A C2A 109.3(3)
C7A C3A C2A 111.1(3)
C4B C3B C2B 110.0(3)
C4B C3B C7B 111.2(3)
C2B C3B C7B 111.8(3)
C5A C4A C3A 111.3(3)
C5B C4B C3B 110.9(3)
C4A C5A C9A 108.2(3)
C4A C5A C13A 110.7(3)
C9A C5A C13A 109.4(3)
C4A C5A C6A 108.5(3)
C9A C5A C6A 110.8(3)
C13A C5A C6A 109.2(3)
C13B C5B C9B 109.7(3)
C13B C5B C4B 111.3(3)
C9B C5B C4B 107.4(3)
C13B C5B C6B 109.0(3)
C9B C5B C6B 110.9(3)
C4B C5B C6B 108.6(3)
C1A C6A C5A 116.6(3)
C1B C6B C5B 116.3(3)
C8A C7A C3A 112.0(3)
C8A C7A C10A 113.5(3)
C3A C7A C10A 111.0(3)
C10B C7B C3B 111.0(3)
C10B C7B C8B 113.0(3)
C3B C7B C8B 111.3(3)
C7A C8A C9A 113.4(3)
C9B C8B C7B 113.0(3)
C5A C9A C8A 113.8(3)
C8B C9B C5B 114.3(3)
O2A C10A C11A 110.1(3)
O2A C10A C14A 109.9(3)
C11A C10A C14A 111.0(3)
O2A C10A C7A 103.0(3)
C11A C10A C7A 110.8(3)
C14A C10A C7A 111.7(3)
O2B C10B C11B 110.5(3)
O2B C10B C14B 109.4(3)
C11B C10B C14B 110.5(3)
O2B C10B C7B 103.0(3)
C11B C10B C7B 111.0(3)
C14B C10B C7B 112.2(3)
C12A C11A C10A 112.9(3)
C12B C11B C10B 113.9(3)
C2A C12A C11A 111.8(3)
C11B C12B C2B 111.2(3)
C15A O2A C10A 116.8(3)
C15B O2B C10B 116.7(3)

loop_
_geom_bond_atom_site_label_1
_geom_bond_atom_site_label_2
_geom_bond_distance
C1A O1A 1.217(4)
C1A C6A 1.493(5)
C1A C2A 1.526(5)
C1B O1B 1.224(4)
C1B C6B 1.508(5)
C1B C2B 1.511(5)
C2A C12A 1.513(5)
C2A C3A 1.546(4)
C2B C12B 1.522(5)
C2B C3B 1.535(5)
C3A C4A 1.527(4)
C3A C7A 1.530(4)
C3B C4B 1.532(5)
C3B C7B 1.536(5)
C4A C5A 1.520(5)
C4B C5B 1.528(5)
C5A C9A 1.520(5)
C5A C13A 1.528(5)
C5A C6A 1.554(5)
C5B C13B 1.520(5)
C5B C9B 1.526(5)
C5B C6B 1.540(5)
C7A C8A 1.527(5)
C7A C10A 1.535(5)
C7B C10B 1.530(5)
C7B C8B 1.541(5)
C8A C9A 1.529(5)
C8B C9B 1.525(5)
C10A O2A 1.461(4)
C10A C11A 1.525(5)
C10A C14A 1.529(5)
C10B O2B 1.457(4)
C10B C11B 1.523(5)
C10B C14B 1.525(5)
C11A C12A 1.521(5)
C11B C12B 1.516(5)
C15A O2A 1.420(4)
C15B O2B 1.411(4)
